data_1100996
loop_
_publ_author_name
'Hashimoto, Masao'
'Tajima, Fukue'
'Eda, Kazuo'
'Yamamura, Kimiaki'
'Okazaki, Tadashi'

_publ_section_title
;
 Exploration of plastic-like phases in alkylurea systems.
 A thermal and X-ray study
;
_journal_issue 1-3
_journal_name_full 'Journal of Molecular Structure'
_journal_page_first 23
_journal_page_last 33
_journal_paper_doi 10.1016/j.molstruc.2004.08.008
_journal_volume 734
_journal_year 2005
_chemical_formula_moiety 'C7 H16 N2 O'
_chemical_formula_sum 'C7 H16 N2 O'
_chemical_formula_weight 144.22
_chemical_melting_point 383.0
_chemical_name_common n-hexylurea
_space_group_IT_number 14
_symmetry_cell_setting monoclinic
_symmetry_space_group_name_Hall '-P 2ybc'
_symmetry_space_group_name_H-M 'P 1 21/c 1'
_atom_sites_solution_hydrogens geom
_atom_sites_solution_primary direct
_atom_sites_solution_secondary difmap
_cell_angle_alpha 90.00
_cell_angle_beta 92.730(4)
_cell_angle_gamma 90.00
_cell_formula_units_Z 4
_cell_length_a 12.976(3)
_cell_length_b 7.4298(16)
_cell_length_c 9.287(2)
_cell_measurement_reflns_used 1509
_cell_measurement_temperature 297(2)
_cell_measurement_theta_max 24.889
_cell_measurement_theta_min 3.144
_cell_volume 894.4(3)
_diffrn_ambient_temperature 297(2)
_diffrn_measurement_device_type 'CCD area detector'
_diffrn_measurement_method 'phi and omega scans'
_diffrn_radiation_monochromator graphite
_diffrn_radiation_source 'fine-focus sealed tube'
_diffrn_radiation_type MoK\a
_diffrn_radiation_wavelength 0.71073
_diffrn_reflns_av_R_equivalents 0.0353
_diffrn_reflns_av_sigmaI/netI 0.0364
_diffrn_reflns_limit_h_max 15
_diffrn_reflns_limit_h_min -15
_diffrn_reflns_limit_k_max 8
_diffrn_reflns_limit_k_min -9
_diffrn_reflns_limit_l_max 11
_diffrn_reflns_limit_l_min -11
_diffrn_reflns_number 4932
_diffrn_reflns_theta_max 27.31
_diffrn_reflns_theta_min 3.14
_exptl_absorpt_coefficient_mu 0.073
_exptl_absorpt_correction_T_max 1.000000
_exptl_absorpt_correction_T_min 0.717185
_exptl_absorpt_correction_type empirical
_exptl_absorpt_process_details 'program SADABS ver. 2.03(Sheldrick)'
_exptl_crystal_colour colorless
_exptl_crystal_density_diffrn 1.071
_exptl_crystal_density_method 'not measured'
_exptl_crystal_F_000 320
_exptl_crystal_size_max 0.48
_exptl_crystal_size_mid 0.34
_exptl_crystal_size_min 0.20
_refine_ls_extinction_method none
_refine_ls_goodness_of_fit_ref 0.897
_refine_ls_hydrogen_treatment mixed
_refine_ls_matrix_type full
_refine_ls_number_parameters 155
_refine_ls_number_reflns 1805
_refine_ls_number_restraints 0
_refine_ls_restrained_S_all 0.897
_refine_ls_R_factor_all 0.0890
_refine_ls_R_factor_gt 0.0529
_refine_ls_shift/su_max 0.000
_refine_ls_shift/su_mean 0.000
_refine_ls_structure_factor_coef Fsqd
_refine_ls_weighting_details 'calc w=1/[\s^2^(Fo^2^)+(0.0930P)^2^+0.0000P] where P=(Fo^2^+2Fc^2^)/3'
_refine_ls_weighting_scheme calc
_refine_ls_wR_factor_gt 0.1273
_refine_ls_wR_factor_ref 0.1424
_reflns_number_gt 1057
_reflns_number_total 1805
_reflns_threshold_expression >2sigma(I)
_cod_original_sg_symbol_H-M 'P 21/c'
_cod_database_code 1100996

loop_
_symmetry_equiv_pos_as_xyz
'x, y, z'
'-x, y+1/2, -z+1/2'
'-x, -y, -z'
'x, -y-1/2, z-1/2'

loop_
_atom_site_label
_atom_site_type_symbol
_atom_site_fract_x
_atom_site_fract_y
_atom_site_fract_z
_atom_site_U_iso_or_equiv
_atom_site_adp_type
_atom_site_occupancy
_atom_site_symmetry_multiplicity
_atom_site_calc_flag
_atom_site_refinement_flags
_atom_site_disorder_assembly
_atom_site_disorder_group
O1 O 0.07354(11) 0.20463(16) -0.05890(11) 0.0567(4) Uani 1 1 d . . .
N1 N 0.12788(13) 0.3760(2) 0.13020(16) 0.0529(5) Uani 1 1 d . . .
C1U C 0.08258(13) 0.2284(2) 0.07485(16) 0.0449(5) Uani 1 1 d . . .
C1 C 0.16700(18) 0.5188(2) 0.04178(19) 0.0518(5) Uani 1 1 d . . .
C2 C 0.2209(2) 0.6618(3) 0.1316(2) 0.0560(5) Uani 1 1 d . . .
N2 N 0.04771(15) 0.1072(2) 0.16671(17) 0.0593(5) Uani 1 1 d . . .
C3 C 0.26338(19) 0.8108(3) 0.0416(2) 0.0568(5) Uani 1 1 d . . .
C4 C 0.3234(2) 0.9528(3) 0.1265(2) 0.0641(6) Uani 1 1 d . . .
C5 C 0.3625(2) 1.1037(3) 0.0349(3) 0.0739(7) Uani 1 1 d . . .
C6 C 0.4238(3) 1.2439(5) 0.1176(6) 0.1119(12) Uani 1 1 d . . .
H1A H 0.1122(17) 0.572(3) -0.014(2) 0.073(6) Uiso 1 1 d . . .
H3B H 0.3087(17) 0.759(3) -0.027(3) 0.078(7) Uiso 1 1 d . . .
H3A H 0.2053(17) 0.866(3) -0.012(2) 0.068(6) Uiso 1 1 d . . .
H2B H 0.274(2) 0.612(3) 0.188(3) 0.090(8) Uiso 1 1 d . . .
H4B H 0.383(2) 0.895(3) 0.180(3) 0.101(8) Uiso 1 1 d . . .
H5A H 0.296(2) 1.162(3) -0.018(3) 0.093(8) Uiso 1 1 d . . .
H5B H 0.4083(19) 1.051(4) -0.034(3) 0.095(8) Uiso 1 1 d . . .
H1B H 0.2110(15) 0.463(2) -0.030(2) 0.065(6) Uiso 1 1 d . . .
H6C H 0.484(3) 1.179(4) 0.172(4) 0.129(12) Uiso 1 1 d . . .
H4A H 0.2801(18) 1.010(3) 0.195(3) 0.081(7) Uiso 1 1 d . . .
H6A H 0.385(2) 1.306(4) 0.184(4) 0.114(10) Uiso 1 1 d . . .
H6B H 0.449(3) 1.335(5) 0.061(4) 0.142(14) Uiso 1 1 d . . .
H2A H 0.1697(17) 0.710(3) 0.190(3) 0.075(6) Uiso 1 1 d . . .
H2 H 0.0514(16) 0.138(3) 0.258(3) 0.074(6) Uiso 1 1 d . . .
H3 H 0.0093(16) 0.009(3) 0.135(2) 0.063(6) Uiso 1 1 d . . .
H1 H 0.1338(18) 0.385(3) 0.216(3) 0.078(7) Uiso 1 1 d . . .

loop_
_atom_site_aniso_label
_atom_site_aniso_U_11
_atom_site_aniso_U_22
_atom_site_aniso_U_33
_atom_site_aniso_U_23
_atom_site_aniso_U_13
_atom_site_aniso_U_12
O1 0.0945(10) 0.0576(8) 0.0182(6) -0.0008(5) 0.0044(5) -0.0078(7)
N1 0.0848(12) 0.0518(9) 0.0225(7) -0.0025(6) 0.0065(7) -0.0087(8)
C1U 0.0635(11) 0.0469(9) 0.0248(8) 0.0003(7) 0.0057(7) 0.0042(8)
C1 0.0742(13) 0.0489(10) 0.0326(9) -0.0003(8) 0.0045(9) -0.0024(10)
C2 0.0776(14) 0.0557(12) 0.0349(9) -0.0017(8) 0.0034(10) -0.0033(10)
N2 0.0961(13) 0.0599(10) 0.0223(8) 0.0000(7) 0.0090(8) -0.0177(9)
C3 0.0735(14) 0.0547(11) 0.0422(11) -0.0017(9) 0.0043(10) -0.0013(10)
C4 0.0744(15) 0.0622(13) 0.0554(12) -0.0058(11) 0.0008(11) -0.0031(11)
C5 0.0758(16) 0.0613(14) 0.0858(17) -0.0043(12) 0.0170(14) -0.0063(12)
C6 0.106(3) 0.076(2) 0.155(3) -0.030(2) 0.021(3) -0.0220(19)
